data_2221452
loop_
_publ_author_name
'Su, Yu'
'Hou, Yan-Jun'
'Sun, Zhi-Zhong'
'Hou, Guang-Feng'
'Gao, Jin-Sheng'

_publ_section_title
;Poly[[[diaquacobalt(II)]-bis[<i>{\m</i>~2~}-1,1'-(butane-1,4-diyl)diimidazole-<i>{\k</i>^2^}<i>N</i>^3^:<i>N</i>^3'^]]
 dichloride tetrahydrate]
;
_journal_coeditor_code NG2551
_journal_issue 4
_journal_name_full 'Acta Crystallographica Section E'
_journal_page_first m370
_journal_page_last m371
_journal_paper_doi 10.1107/S1600536809007478
_journal_volume 65
_journal_year 2009
_chemical_formula_iupac '[Co (C10 H14 N4)2 (H2 O)2] Cl2, 4H2 O'
_chemical_formula_moiety 'C20 H32 Co N8 O2 2+, 2(Cl -), 4(H2 O)'
_chemical_formula_sum 'C20 H40 Cl2 Co N8 O6'
_chemical_formula_weight 618.43
_chemical_name_systematic
;
Poly[[[diaquacobalt(II)]-bis[<i>\m~2~</i>-1,1'-(butane-1,4-diyl)diimidazole-
<i>\k^2^</i><i>N</i>^3^:<i>N</i>^3'^]] dichloride tetrahydrate]
;
_space_group_IT_number 2
_symmetry_cell_setting triclinic
_symmetry_space_group_name_Hall '-P 1'
_symmetry_space_group_name_H-M 'P -1'
_atom_sites_solution_hydrogens geom
_atom_sites_solution_primary direct
_atom_sites_solution_secondary difmap
_cell_angle_alpha 114.97(2)
_cell_angle_beta 90.83(3)
_cell_angle_gamma 93.70(3)
_cell_formula_units_Z 1
_cell_length_a 7.969(6)
_cell_length_b 9.979(6)
_cell_length_c 10.259(7)
_cell_measurement_reflns_used 6505
_cell_measurement_temperature 291(2)
_cell_measurement_theta_max 27.49
_cell_measurement_theta_min 3.28
_cell_volume 737.2(9)
_computing_cell_refinement 'RAPID-AUTO (Rigaku 1998)'
_computing_data_collection 'RAPID-AUTO (Rigaku 1998)'
_computing_data_reduction 'CrystalStructure (Rigaku/MSC 2002)'
_computing_molecular_graphics 'SHELXTL (Sheldrick, 2008)'
_computing_publication_material 'SHELXL97 (Sheldrick, 2008)'
_computing_structure_refinement 'SHELXL97 (Sheldrick, 2008)'
_computing_structure_solution 'SHELXS97 (Sheldrick, 2008)'
_diffrn_ambient_temperature 291(2)
_diffrn_measured_fraction_theta_full 0.991
_diffrn_measured_fraction_theta_max 0.991
_diffrn_measurement_device_type 'Rigaku R-AXIS RAPID'
_diffrn_measurement_method '\w scan'
_diffrn_radiation_monochromator graphite
_diffrn_radiation_source 'fine-focus sealed tube'
_diffrn_radiation_type MoK\a
_diffrn_radiation_wavelength 0.71073
_diffrn_reflns_av_R_equivalents 0.0174
_diffrn_reflns_av_sigmaI/netI 0.0222
_diffrn_reflns_limit_h_max 10
_diffrn_reflns_limit_h_min -10
_diffrn_reflns_limit_k_max 12
_diffrn_reflns_limit_k_min -12
_diffrn_reflns_limit_l_max 13
_diffrn_reflns_limit_l_min -13
_diffrn_reflns_number 7288
_diffrn_reflns_theta_full 27.48
_diffrn_reflns_theta_max 27.48
_diffrn_reflns_theta_min 3.28
_diffrn_standards_decay_% 0
_diffrn_standards_interval_count 0
_diffrn_standards_interval_time 0
_diffrn_standards_number 0
_exptl_absorpt_coefficient_mu 0.810
_exptl_absorpt_correction_T_max 0.8419
_exptl_absorpt_correction_T_min 0.7175
_exptl_absorpt_correction_type multi-scan
_exptl_absorpt_process_details '(ABSCOR; Higashi, 1995)'
_exptl_crystal_colour red
_exptl_crystal_density_diffrn 1.393
_exptl_crystal_density_method 'not measured'
_exptl_crystal_description block
_exptl_crystal_F_000 325
_exptl_crystal_size_max 0.44
_exptl_crystal_size_mid 0.37
_exptl_crystal_size_min 0.22
_refine_diff_density_max 0.326
_refine_diff_density_min -0.225
_refine_ls_extinction_method none
_refine_ls_goodness_of_fit_ref 1.141
_refine_ls_hydrogen_treatment constr
_refine_ls_matrix_type full
_refine_ls_number_parameters 169
_refine_ls_number_reflns 3348
_refine_ls_number_restraints 0
_refine_ls_restrained_S_all 1.141
_refine_ls_R_factor_all 0.0321
_refine_ls_R_factor_gt 0.0278
_refine_ls_shift/su_max 0.000
_refine_ls_shift/su_mean 0.000
_refine_ls_structure_factor_coef Fsqd
_refine_ls_weighting_details 'calc w=1/[\s^2^(Fo^2^)+(0.0444P)^2^+0.1566P] where P=(Fo^2^+2Fc^2^)/3'
_refine_ls_weighting_scheme calc
_refine_ls_wR_factor_gt 0.0727
_refine_ls_wR_factor_ref 0.0840
_reflns_number_gt 3018
_reflns_number_total 3348
_reflns_threshold_expression I>2\s(I)
_cod_data_source_file ng2551.cif
_cod_data_source_block I
_cod_depositor_comments
;
The following automatic conversions were performed:
'_exptl_absorpt_correction_type' value 'Multi-scan' changed to
'multi-scan' according to
'/home/saulius/struct/CIF-dictionaries/cif_core.dic' dictionary named
'cif_core.dic' version 2.4.1 from 2010-06-29.

Automatic conversion script
Id: cif_fix_enum 1527 2010-12-29 10:47:43Z saulius 

The following automatic conversions were performed:

'_exptl_absorpt_correction_type' value 'Multi-scan' changed to
'multi-scan' according to
/home/saulius/struct/CIF-dictionaries/cif_core.dic dictionary named
'cif_core.dic' version 2.4.1 from 2010-06-29.

Automatic conversion script
Id: cif_fix_values 1715 2011-07-08 13:25:40Z adriana 
;
_cod_original_cell_volume 737.3(8)
_cod_database_code 2221452
_cod_database_fobs_code 2221452

loop_
_symmetry_equiv_pos_as_xyz
'x, y, z'
'-x, -y, -z'

loop_
_atom_site_type_symbol
_atom_site_label
_atom_site_fract_x
_atom_site_fract_y
_atom_site_fract_z
_atom_site_U_iso_or_equiv
_atom_site_adp_type
_atom_site_calc_flag
_atom_site_refinement_flags
_atom_site_occupancy
_atom_site_disorder_assembly
_atom_site_disorder_group
C C1 0.6521(2) 0.1455(2) 0.94674(17) 0.0354(4) Uani d . 1 . .
H H1 0.6695 0.2157 1.0416 0.043 Uiso calc R 1 . .
C C2 0.5873(2) 0.16729(19) 0.83506(17) 0.0330(3) Uani d . 1 . .
H H2 0.5516 0.2565 0.8409 0.040 Uiso calc R 1 . .
C C3 0.64306(19) -0.06103(17) 0.75067(16) 0.0283(3) Uani d . 1 . .
H H3 0.6543 -0.1596 0.6885 0.034 Uiso calc R 1 . .
C C4 0.7646(2) -0.0765(2) 0.9698(2) 0.0382(4) Uani d . 1 . .
H H4 0.7167 -0.1783 0.9312 0.046 Uiso calc R 1 . .
H H5 0.7386 -0.0288 1.0705 0.046 Uiso calc R 1 . .
C C5 0.9543(2) -0.07561(17) 0.95821(18) 0.0335(3) Uani d . 1 . .
H H6 0.9958 -0.1443 0.9931 0.040 Uiso calc R 1 . .
H H7 0.9803 -0.1107 0.8576 0.040 Uiso calc R 1 . .
C C6 0.2259(2) 0.22255(18) 0.64249(18) 0.0331(3) Uani d . 1 . .
H H8 0.2873 0.2993 0.6314 0.040 Uiso calc R 1 . .
C C7 0.1451(2) 0.00888(18) 0.63070(18) 0.0325(3) Uani d . 1 . .
H H9 0.1409 -0.0916 0.6093 0.039 Uiso calc R 1 . .
C C8 0.0303(2) 0.10224(18) 0.70471(18) 0.0344(4) Uani d . 1 . .
H H10 -0.0658 0.0784 0.7432 0.041 Uiso calc R 1 . .
C C9 0.0058(2) 0.3775(2) 0.7958(2) 0.0406(4) Uani d . 1 . .
H H11 -0.1151 0.3629 0.7760 0.049 Uiso calc R 1 . .
H H12 0.0495 0.4529 0.7663 0.049 Uiso calc R 1 . .
C C10 0.0423(3) 0.43001(19) 0.9552(2) 0.0438(4) Uani d . 1 . .
H H13 0.1630 0.4487 0.9751 0.053 Uiso calc R 1 . .
H H14 0.0038 0.3522 0.9832 0.053 Uiso calc R 1 . .
Cl Cl1 0.74821(7) 0.35621(5) 0.32791(5) 0.04818(14) Uani d . 1 . .
Co Co1 0.5000 0.0000 0.5000 0.02144(9) Uani d S 1 . .
N N1 0.58238(16) 0.03688(14) 0.71136(13) 0.0274(3) Uani d . 1 . .
N N2 0.68668(16) -0.00004(15) 0.89242(14) 0.0299(3) Uani d . 1 . .
N N3 0.26947(15) 0.08534(14) 0.59164(13) 0.0265(3) Uani d . 1 . .
N N4 0.08195(17) 0.23842(15) 0.71246(15) 0.0312(3) Uani d . 1 . .
O O1 0.59361(16) 0.22377(12) 0.53595(13) 0.0381(3) Uani d . 1 . .
H H15 0.5827 0.3049 0.6089 0.057 Uiso d R 1 . .
H H16 0.6273 0.2429 0.4670 0.057 Uiso d R 1 . .
O O2 0.1615(2) 0.38041(17) 0.36469(18) 0.0668(5) Uani d . 1 . .
H H17 0.1812 0.4490 0.4489 0.100 Uiso d R 1 . .
H H18 0.0554 0.3700 0.3490 0.100 Uiso d R 1 . .
O O3 0.4231(2) 0.49280(17) 0.24618(19) 0.0670(5) Uani d . 1 . .
H H19 0.3378 0.4575 0.2734 0.100 Uiso d R 1 . .
H H20 0.5121 0.4639 0.2693 0.100 Uiso d R 1 . .

loop_
_atom_site_aniso_label
_atom_site_aniso_U_11
_atom_site_aniso_U_22
_atom_site_aniso_U_33
_atom_site_aniso_U_12
_atom_site_aniso_U_13
_atom_site_aniso_U_23
C1 0.0329(8) 0.0426(9) 0.0241(7) 0.0052(7) 0.0005(6) 0.0074(7)
C2 0.0328(8) 0.0345(8) 0.0280(7) 0.0091(6) 0.0016(6) 0.0086(7)
C3 0.0268(7) 0.0319(8) 0.0256(7) 0.0010(6) -0.0018(6) 0.0120(6)
C4 0.0357(9) 0.0503(10) 0.0395(9) -0.0060(7) -0.0089(7) 0.0314(8)
C5 0.0354(9) 0.0321(8) 0.0369(8) 0.0016(6) -0.0083(7) 0.0188(7)
C6 0.0291(8) 0.0340(8) 0.0418(9) 0.0078(6) 0.0106(7) 0.0205(7)
C7 0.0335(8) 0.0283(8) 0.0337(8) 0.0033(6) 0.0067(6) 0.0110(7)
C8 0.0306(8) 0.0358(8) 0.0378(8) 0.0041(6) 0.0110(7) 0.0161(7)
C9 0.0412(10) 0.0369(9) 0.0508(10) 0.0190(7) 0.0179(8) 0.0228(8)
C10 0.0513(11) 0.0324(9) 0.0497(11) 0.0197(8) 0.0149(9) 0.0166(8)
Cl1 0.0565(3) 0.0506(3) 0.0353(2) -0.0058(2) 0.0008(2) 0.0175(2)
Co1 0.02117(15) 0.02402(15) 0.01902(14) 0.00459(10) 0.00162(10) 0.00862(11)
N1 0.0255(6) 0.0329(7) 0.0226(6) 0.0051(5) 0.0004(5) 0.0104(5)
N2 0.0247(6) 0.0420(7) 0.0260(6) 0.0001(5) -0.0020(5) 0.0179(6)
N3 0.0235(6) 0.0316(6) 0.0256(6) 0.0061(5) 0.0038(5) 0.0127(5)
N4 0.0290(7) 0.0328(7) 0.0353(7) 0.0105(5) 0.0103(5) 0.0166(6)
O1 0.0505(8) 0.0261(6) 0.0355(6) 0.0007(5) 0.0115(5) 0.0110(5)
O2 0.0597(10) 0.0521(9) 0.0657(10) 0.0088(7) -0.0033(8) 0.0025(8)
O3 0.0763(12) 0.0472(9) 0.0683(10) 0.0111(8) 0.0051(9) 0.0147(8)

loop_
_atom_type_symbol
_atom_type_description
_atom_type_scat_dispersion_real
_atom_type_scat_dispersion_imag
_atom_type_scat_source
C C 0.0033 0.0016 'International Tables Vol C Tables 4.2.6.8 and 6.1.1.4'
H H 0.0000 0.0000 'International Tables Vol C Tables 4.2.6.8 and 6.1.1.4'
Cl Cl 0.1484 0.1585 'International Tables Vol C Tables 4.2.6.8 and 6.1.1.4'
Co Co 0.3494 0.9721 'International Tables Vol C Tables 4.2.6.8 and 6.1.1.4'
N N 0.0061 0.0033 'International Tables Vol C Tables 4.2.6.8 and 6.1.1.4'
O O 0.0106 0.0060 'International Tables Vol C Tables 4.2.6.8 and 6.1.1.4'

loop_
_geom_angle_atom_site_label_1
_geom_angle_atom_site_label_2
_geom_angle_atom_site_label_3
_geom_angle_site_symmetry_1
_geom_angle_site_symmetry_3
_geom_angle
_geom_angle_publ_flag
C2 C1 N2 . . 106.40(14) ?
C2 C1 H1 . . 126.8 ?
N2 C1 H1 . . 126.8 ?
C1 C2 N1 . . 109.55(16) ?
C1 C2 H2 . . 125.2 ?
N1 C2 H2 . . 125.2 ?
N1 C3 N2 . . 111.34(14) ?
N1 C3 H3 . . 124.3 ?
N2 C3 H3 . . 124.3 ?
N2 C4 C5 . . 112.55(14) ?
N2 C4 H4 . . 109.1 ?
C5 C4 H4 . . 109.1 ?
N2 C4 H5 . . 109.1 ?
C5 C4 H5 . . 109.1 ?
H4 C4 H5 . . 107.8 ?
C5 C5 C4 2_757 . 113.60(19) ?
C5 C5 H6 2_757 . 108.8 ?
C4 C5 H6 . . 108.8 ?
C5 C5 H7 2_757 . 108.8 ?
C4 C5 H7 . . 108.8 ?
H6 C5 H7 . . 107.7 ?
N3 C6 N4 . . 111.80(15) ?
N3 C6 H8 . . 124.1 ?
N4 C6 H8 . . 124.1 ?
C8 C7 N3 . . 109.45(15) ?
C8 C7 H9 . . 125.3 ?
N3 C7 H9 . . 125.3 ?
C7 C8 N4 . . 106.96(15) ?
C7 C8 H10 . . 126.5 ?
N4 C8 H10 . . 126.5 ?
N4 C9 C10 . . 111.41(14) ?
N4 C9 H11 . . 109.3 ?
C10 C9 H11 . . 109.3 ?
N4 C9 H12 . . 109.3 ?
C10 C9 H12 . . 109.3 ?
H11 C9 H12 . . 108.0 ?
C9 C10 C10 . 2_567 112.6(2) ?
C9 C10 H13 . . 109.1 ?
C10 C10 H13 2_567 . 109.1 ?
C9 C10 H14 . . 109.1 ?
C10 C10 H14 2_567 . 109.1 ?
H13 C10 H14 . . 107.8 ?
N1 Co1 N1 2_656 . 180.0 yes
N1 Co1 N3 2_656 . 93.49(6) ?
N1 Co1 N3 . . 86.51(6) yes
N1 Co1 N3 2_656 2_656 86.51(6) ?
N1 Co1 N3 . 2_656 93.49(6) ?
N3 Co1 N3 . 2_656 180.0 yes
N1 Co1 O1 2_656 . 88.40(6) ?
N1 Co1 O1 . . 91.60(6) yes
N3 Co1 O1 . . 88.99(6) yes
N3 Co1 O1 2_656 . 91.01(6) ?
N1 Co1 O1 2_656 2_656 91.60(6) ?
N1 Co1 O1 . 2_656 88.40(6) yes
N3 Co1 O1 . 2_656 91.01(6) ?
N3 Co1 O1 2_656 2_656 88.99(6) ?
O1 Co1 O1 . 2_656 180.0 ?
C3 N1 C2 . . 105.50(14) ?
C3 N1 Co1 . . 126.67(11) ?
C2 N1 Co1 . . 127.81(12) ?
C3 N2 C1 . . 107.20(14) ?
C3 N2 C4 . . 125.39(15) ?
C1 N2 C4 . . 127.34(14) ?
C6 N3 C7 . . 105.19(14) ?
C6 N3 Co1 . . 128.87(11) ?
C7 N3 Co1 . . 125.19(11) ?
C6 N4 C8 . . 106.59(14) ?
C6 N4 C9 . . 126.86(15) ?
C8 N4 C9 . . 126.17(14) ?
Co1 O1 H15 . . 128.5 ?
Co1 O1 H16 . . 121.2 ?
H15 O1 H16 . . 108.9 ?
H17 O2 H18 . . 106.8 ?
H19 O3 H20 . . 109.6 ?

loop_
_geom_bond_atom_site_label_1
_geom_bond_atom_site_label_2
_geom_bond_site_symmetry_2
_geom_bond_distance
_geom_bond_publ_flag
C1 C2 . 1.354(3) ?
C1 N2 . 1.367(2) ?
C1 H1 . 0.9300 ?
C2 N1 . 1.380(2) ?
C2 H2 . 0.9300 ?
C3 N1 . 1.319(2) ?
C3 N2 . 1.348(2) ?
C3 H3 . 0.9300 ?
C4 N2 . 1.468(2) ?
C4 C5 . 1.518(3) ?
C4 H4 . 0.9700 ?
C4 H5 . 0.9700 ?
C5 C5 2_757 1.513(3) ?
C5 H6 . 0.9700 ?
C5 H7 . 0.9700 ?
C6 N3 . 1.316(2) ?
C6 N4 . 1.345(2) ?
C6 H8 . 0.9300 ?
C7 C8 . 1.347(2) ?
C7 N3 . 1.378(2) ?
C7 H9 . 0.9300 ?
C8 N4 . 1.363(2) ?
C8 H10 . 0.9300 ?
C9 N4 . 1.466(2) ?
C9 C10 . 1.508(3) ?
C9 H11 . 0.9700 ?
C9 H12 . 0.9700 ?
C10 C10 2_567 1.518(3) ?
C10 H13 . 0.9700 ?
C10 H14 . 0.9700 ?
Co1 N1 2_656 2.1265(18) ?
Co1 N1 . 2.1265(18) yes
Co1 N3 . 2.1355(18) yes
Co1 N3 2_656 2.1355(18) ?
Co1 O1 . 2.1819(17) yes
Co1 O1 2_656 2.1819(17) ?
O1 H15 . 0.8500 ?
O1 H16 . 0.8501 ?
O2 H17 . 0.8501 ?
O2 H18 . 0.8499 ?
O3 H19 . 0.8500 ?
O3 H20 . 0.8501 ?

loop_
_geom_hbond_atom_site_label_D
_geom_hbond_atom_site_label_H
_geom_hbond_atom_site_label_A
_geom_hbond_site_symmetry_A
_geom_hbond_distance_DH
_geom_hbond_distance_HA
_geom_hbond_distance_DA
_geom_hbond_angle_DHA
O1 H15 O3 2_666 0.85 1.94 2.781(2) 169.3
O1 H16 Cl1 . 0.85 2.35 3.1728(19) 164.5
O2 H17 Cl1 2_666 0.85 2.32 3.172(2) 175.6
O2 H18 Cl1 1_455 0.85 2.44 3.292(3) 174.6
O3 H19 O2 . 0.85 1.99 2.829(3) 170.8
O3 H20 Cl1 . 0.85 2.41 3.261(3) 173.8
